data_7128134
loop_
_publ_author_name
'Sang, Ji-Wei'
'Xie, Ming-Sheng'
'Wang, Man-Man'
'Qu, Gui-Rong'
'Guo, Hai-Ming'

_publ_section_title
;
 Chemo- and regioselective ring-opening of donor-acceptor oxiranes with
 <i>N</i>-heteroaromatics.
;
_journal_issue 37
_journal_name_full 'Chemical communications (Cambridge, England)'
_journal_page_first 4552
_journal_page_last 4555
_journal_paper_doi 10.1039/d1cc00600b
_journal_volume 57
_journal_year 2021
_chemical_formula_moiety 'C20 H21 N3 O5'
_chemical_formula_sum 'C20 H21 N3 O5'
_chemical_formula_weight 383.40
_space_group_crystal_system monoclinic
_space_group_IT_number 14
_space_group_name_Hall '-P 2ybc'
_space_group_name_H-M_alt 'P 1 21/c 1'
_atom_sites_solution_hydrogens geom
_atom_sites_solution_primary dual
_audit_creation_date 2020-07-22
_audit_creation_method
;
Olex2 1.3
(compiled 2020.07.16 svn.r6f6c53a7 for OlexSys, GUI svn.r6139)
;
_audit_update_record
;
2020-07-22 deposited with the CCDC.	2021-04-06 downloaded from the CCDC.
;
_cell_angle_alpha 90
_cell_angle_beta 94.988(5)
_cell_angle_gamma 90
_cell_formula_units_Z 4
_cell_length_a 9.4068(5)
_cell_length_b 21.5669(9)
_cell_length_c 9.8567(6)
_cell_measurement_reflns_used 3737
_cell_measurement_temperature 293.50(10)
_cell_measurement_theta_max 27.2020
_cell_measurement_theta_min 4.1670
_cell_volume 1992.11(18)
_computing_cell_refinement 'CrysAlisPro 1.171.40.53 (Rigaku OD, 2019)'
_computing_data_collection 'CrysAlisPro 1.171.40.53 (Rigaku OD, 2019)'
_computing_data_reduction 'CrysAlisPro 1.171.40.53 (Rigaku OD, 2019)'
_computing_molecular_graphics 'Olex2 1.3 (Dolomanov et al., 2009)'
_computing_publication_material 'Olex2 1.3 (Dolomanov et al., 2009)'
_computing_structure_refinement 'SHELXL 2018/3 (Sheldrick, 2015)'
_computing_structure_solution 'SHELXT 2018/2 (Sheldrick, 2018)'
_diffrn_ambient_environment air
_diffrn_ambient_temperature 293.50(10)
_diffrn_detector 'CCD plate'
_diffrn_detector_area_resol_mean 8.0521
_diffrn_detector_type EosS2
_diffrn_measured_fraction_theta_full 0.998
_diffrn_measured_fraction_theta_max 0.866
_diffrn_measurement_details
;
List of Runs (angles in degrees, time in seconds):

  # Type    Start    End  Width  t~exp~   \w     \q     \k     \f   Frames
#--------------------------------------------------------------------------
  1  \w     25.00  54.00   1.00    4.83    --   16.29  64.00 140.00   29
  2  \w     57.00  83.00   1.00    4.83    --   16.29  64.00 140.00   26
  3  \w    -50.00 -13.00   1.00    4.83    --   16.29 -64.00   4.00   37
  4  \w     36.00  73.00   1.00    4.83    --   16.29 178.00   0.00   37
  5  \w    -53.00  35.00   1.00    4.83    --   16.29 -38.00  30.00   88
  6  \w     55.00  88.00   1.00    4.83    --   16.29 178.00 -90.00   33
  7  \w     53.00  78.00   1.00    4.83    --   16.29 178.00 -30.00   25
  8  \w     23.00  50.00   1.00    4.83    --  -16.91  64.00 140.00   27
;
_diffrn_measurement_device 'four-circle diffractometer'
_diffrn_measurement_device_type 'SuperNova, Dual, Cu at home/near, EosS2'
_diffrn_measurement_method '\w scans'
_diffrn_orient_matrix_type 'CrysAlisPro convention (1999,Acta A55,543-557)'
_diffrn_orient_matrix_UB_11 -0.0731251000
_diffrn_orient_matrix_UB_12 -0.0072789000
_diffrn_orient_matrix_UB_13 0.0034496000
_diffrn_orient_matrix_UB_21 0.0191759000
_diffrn_orient_matrix_UB_22 -0.0232815000
_diffrn_orient_matrix_UB_23 0.0489859000
_diffrn_orient_matrix_UB_31 -0.0039030000
_diffrn_orient_matrix_UB_32 0.0220651000
_diffrn_orient_matrix_UB_33 0.0529604000
_diffrn_radiation_monochromator mirror
_diffrn_radiation_probe x-ray
_diffrn_radiation_type 'Mo K\a'
_diffrn_radiation_wavelength 0.71073
_diffrn_reflns_av_R_equivalents 0.0275
_diffrn_reflns_av_unetI/netI 0.0367
_diffrn_reflns_Laue_measured_fraction_full 0.998
_diffrn_reflns_Laue_measured_fraction_max 0.866
_diffrn_reflns_limit_h_max 11
_diffrn_reflns_limit_h_min -12
_diffrn_reflns_limit_k_max 28
_diffrn_reflns_limit_k_min -25
_diffrn_reflns_limit_l_max 13
_diffrn_reflns_limit_l_min -11
_diffrn_reflns_number 12787
_diffrn_reflns_point_group_measured_fraction_full 0.998
_diffrn_reflns_point_group_measured_fraction_max 0.866
_diffrn_reflns_theta_full 25.242
_diffrn_reflns_theta_max 29.042
_diffrn_reflns_theta_min 3.437
_diffrn_source 'micro-focus sealed X-ray tube'
_diffrn_source_type 'SuperNova (Mo) X-ray Source'
_exptl_absorpt_coefficient_mu 0.093
_exptl_absorpt_correction_T_max 1.00000
_exptl_absorpt_correction_T_min 0.81419
_exptl_absorpt_correction_type multi-scan
_exptl_absorpt_process_details
;
CrysAlisPro 1.171.40.53 (Rigaku Oxford Diffraction, 2019)
Empirical absorption correction using spherical harmonics,
 implemented in SCALE3 ABSPACK scaling algorithm.
;
_exptl_crystal_colour colorless
_exptl_crystal_density_diffrn 1.278
_exptl_crystal_description block
_exptl_crystal_F_000 808
_exptl_crystal_size_max 0.12
_exptl_crystal_size_mid 0.1
_exptl_crystal_size_min 0.08
_refine_diff_density_max 0.263
_refine_diff_density_min -0.299
_refine_diff_density_rms 0.045
_refine_ls_extinction_method none
_refine_ls_goodness_of_fit_ref 1.026
_refine_ls_hydrogen_treatment constr
_refine_ls_matrix_type full
_refine_ls_number_parameters 255
_refine_ls_number_reflns 4606
_refine_ls_number_restraints 0
_refine_ls_restrained_S_all 1.026
_refine_ls_R_factor_all 0.0940
_refine_ls_R_factor_gt 0.0607
_refine_ls_shift/su_max 0.000
_refine_ls_shift/su_mean 0.000
_refine_ls_structure_factor_coef Fsqd
_refine_ls_weighting_details 'w=1/[\s^2^(Fo^2^)+(0.0527P)^2^+0.8313P] where P=(Fo^2^+2Fc^2^)/3'
_refine_ls_weighting_scheme calc
_refine_ls_wR_factor_gt 0.1341
_refine_ls_wR_factor_ref 0.1536
_reflns_Friedel_coverage 0.000
_reflns_number_gt 3083
_reflns_number_total 4606
_reflns_threshold_expression 'I > 2\s(I)'
_cod_data_source_file d1cc00600b2.cif
_cod_data_source_block sjw-20191009
_cod_depositor_comments 'Adding full bibliography for 7128134--7128140.cif.'
_cod_database_code 7128134
_shelx_shelxl_version_number 2018/3
_shelx_space_group_comment
;
The symmetry employed for this shelxl refinement is uniquely defined
by the following loop, which should always be used as a source of
symmetry information in preference to the above space-group names.
They are only intended as comments.
;
_shelx_estimated_absorpt_t_max 0.993
_shelx_estimated_absorpt_t_min 0.989
_reflns_odcompleteness_completeness 99.67
_reflns_odcompleteness_iscentric 1
_reflns_odcompleteness_theta 26.32
_olex2_refinement_description
;
1. Fixed Uiso
 At 1.2 times of:
  All C(H) groups, All C(H,H) groups
 At 1.5 times of:
  All C(H,H,H) groups
2.a Ternary CH refined with riding coordinates:
 C7(H7), C14(H14)
2.b Secondary CH2 refined with riding coordinates:
 C16(H16A,H16B), C19(H19A,H19B)
2.c Aromatic/amide H refined with riding coordinates:
 C2(H2), C3(H3), C4(H4), C5(H5), C9(H9), C10(H10), C11(H11), C12(H12), C13(H13)
2.d Idealised Me refined as rotating group:
 C17(H17A,H17B,H17C), C20(H20A,H20B,H20C)
;
_olex2_submission_special_instructions 'No special instructions were received'
_oxdiff_exptl_absorpt_empirical_details
;
Empirical correction (ABSPACK) includes:
- Absorption correction using spherical harmonics
- Frame scaling
;
_oxdiff_exptl_absorpt_empirical_full_max 1.395
_oxdiff_exptl_absorpt_empirical_full_min 0.739

loop_
_space_group_symop_operation_xyz
'x, y, z'
'-x, y+1/2, -z+1/2'
'-x, -y, -z'
'x, -y-1/2, z-1/2'

loop_
_atom_site_label
_atom_site_type_symbol
_atom_site_fract_x
_atom_site_fract_y
_atom_site_fract_z
_atom_site_U_iso_or_equiv
_atom_site_adp_type
_atom_site_occupancy
_atom_site_site_symmetry_order
_atom_site_calc_flag
_atom_site_refinement_flags_posn
_atom_site_refinement_flags_adp
_atom_site_refinement_flags_occupancy
_atom_site_disorder_assembly
_atom_site_disorder_group
O1 O 0.53619(14) 0.37550(6) 0.26216(14) 0.0429(3) Uani 1 1 d . . . . .
O2 O 0.3390(2) 0.40204(8) 0.0661(2) 0.0820(6) Uani 1 1 d . . . . .
O3 O 0.20251(16) 0.32325(7) 0.12378(17) 0.0590(4) Uani 1 1 d . . . . .
O4 O 0.33457(16) 0.35090(6) 0.44009(15) 0.0514(4) Uani 1 1 d . . . . .
O5 O 0.3468(2) 0.25108(7) 0.3794(2) 0.0858(6) Uani 1 1 d . . . . .
N1 N 0.67582(18) 0.34443(7) 0.46035(18) 0.0435(4) Uani 1 1 d . . . . .
N2 N 0.6807(2) 0.28544(8) 0.5097(2) 0.0596(5) Uani 1 1 d . . . . .
N3 N 0.6699(2) 0.28749(9) 0.6399(2) 0.0679(6) Uani 1 1 d . . . . .
C1 C 0.6582(2) 0.38534(9) 0.5629(2) 0.0410(5) Uani 1 1 d . . . . .
C2 C 0.6423(2) 0.44959(9) 0.5679(2) 0.0511(5) Uani 1 1 d . . . . .
H2 H 0.645503 0.474231 0.490771 0.061 Uiso 1 1 calc R U . . .
C3 C 0.6218(3) 0.47426(12) 0.6919(3) 0.0647(7) Uani 1 1 d . . . . .
H3 H 0.610492 0.516930 0.699361 0.078 Uiso 1 1 calc R U . . .
C4 C 0.6172(3) 0.43767(15) 0.8080(3) 0.0748(8) Uani 1 1 d . . . . .
H4 H 0.602208 0.456599 0.890372 0.090 Uiso 1 1 calc R U . . .
C5 C 0.6340(3) 0.37459(15) 0.8043(3) 0.0720(8) Uani 1 1 d . . . . .
H5 H 0.631552 0.350329 0.882087 0.086 Uiso 1 1 calc R U . . .
C6 C 0.6551(2) 0.34856(11) 0.6778(2) 0.0523(5) Uani 1 1 d . . . . .
C7 C 0.6724(2) 0.35494(9) 0.3139(2) 0.0418(5) Uani 1 1 d . . . . .
H7 H 0.693863 0.315886 0.269134 0.050 Uiso 1 1 calc R U . . .
C8 C 0.7804(2) 0.40324(9) 0.2803(2) 0.0426(5) Uani 1 1 d . . . . .
C9 C 0.7480(2) 0.44603(10) 0.1790(2) 0.0514(5) Uani 1 1 d . . . . .
H9 H 0.657275 0.446531 0.133223 0.062 Uiso 1 1 calc R U . . .
C10 C 0.8493(3) 0.48835(11) 0.1447(3) 0.0629(6) Uani 1 1 d . . . . .
H10 H 0.826298 0.516953 0.075690 0.075 Uiso 1 1 calc R U . . .
C11 C 0.9825(3) 0.48851(12) 0.2113(3) 0.0651(7) Uani 1 1 d . . . . .
H11 H 1.049946 0.517318 0.188353 0.078 Uiso 1 1 calc R U . . .
C12 C 1.0162(3) 0.44611(14) 0.3118(3) 0.0762(8) Uani 1 1 d . . . . .
H12 H 1.107275 0.445801 0.356770 0.091 Uiso 1 1 calc R U . . .
C13 C 0.9159(3) 0.40372(12) 0.3471(3) 0.0670(7) Uani 1 1 d . . . . .
H13 H 0.939555 0.375262 0.416240 0.080 Uiso 1 1 calc R U . . .
C14 C 0.4325(2) 0.32887(9) 0.2336(2) 0.0448(5) Uani 1 1 d . . . . .
H14 H 0.477597 0.294001 0.190130 0.054 Uiso 1 1 calc R U . . .
C15 C 0.3666(2) 0.30481(9) 0.3589(2) 0.0499(5) Uani 1 1 d . . . . .
C16 C 0.2760(3) 0.33351(12) 0.5663(3) 0.0706(7) Uani 1 1 d . . . . .
H16A H 0.343645 0.307714 0.620555 0.085 Uiso 1 1 calc R U . . .
H16B H 0.188677 0.310061 0.546622 0.085 Uiso 1 1 calc R U . . .
C17 C 0.2467(4) 0.39018(14) 0.6417(3) 0.0829(9) Uani 1 1 d . . . . .
H17A H 0.173854 0.413792 0.590614 0.124 Uiso 1 1 calc R U . . .
H17B H 0.332141 0.414533 0.655189 0.124 Uiso 1 1 calc R U . . .
H17C H 0.214784 0.379245 0.728427 0.124 Uiso 1 1 calc R U . . .
C18 C 0.3209(2) 0.35684(10) 0.1312(2) 0.0510(5) Uani 1 1 d . . . . .
C19 C 0.0904(3) 0.34199(14) 0.0214(3) 0.0819(9) Uani 1 1 d . . . . .
H19A H 0.054463 0.382519 0.043988 0.098 Uiso 1 1 calc R U . . .
H19B H 0.128396 0.344771 -0.066775 0.098 Uiso 1 1 calc R U . . .
C20 C -0.0228(4) 0.29766(18) 0.0158(6) 0.167(2) Uani 1 1 d . . . . .
H20A H -0.104986 0.314314 -0.036281 0.251 Uiso 1 1 calc R U . . .
H20B H -0.046467 0.288573 0.106517 0.251 Uiso 1 1 calc R U . . .
H20C H 0.007010 0.260319 -0.026483 0.251 Uiso 1 1 calc R U . . .

loop_
_atom_site_aniso_label
_atom_site_aniso_U_11
_atom_site_aniso_U_22
_atom_site_aniso_U_33
_atom_site_aniso_U_23
_atom_site_aniso_U_13
_atom_site_aniso_U_12
O1 0.0468(8) 0.0344(7) 0.0474(9) 0.0016(6) 0.0030(6) -0.0009(6)
O2 0.0866(13) 0.0705(11) 0.0836(14) 0.0293(11) -0.0234(10) -0.0203(9)
O3 0.0516(9) 0.0566(9) 0.0678(11) -0.0049(8) 0.0006(8) -0.0030(7)
O4 0.0628(9) 0.0454(8) 0.0479(9) 0.0038(7) 0.0158(7) -0.0004(7)
O5 0.1237(16) 0.0413(9) 0.0985(16) 0.0068(10) 0.0443(13) -0.0103(10)
N1 0.0555(10) 0.0318(8) 0.0436(10) 0.0076(7) 0.0072(8) 0.0032(7)
N2 0.0789(14) 0.0371(9) 0.0635(14) 0.0144(9) 0.0103(11) 0.0060(9)
N3 0.0928(16) 0.0532(12) 0.0586(14) 0.0220(10) 0.0115(11) 0.0070(10)
C1 0.0426(11) 0.0426(10) 0.0373(11) 0.0037(9) 0.0003(8) 0.0003(8)
C2 0.0619(14) 0.0438(11) 0.0470(13) -0.0001(10) 0.0011(10) -0.0013(9)
C3 0.0702(16) 0.0621(14) 0.0597(16) -0.0172(13) -0.0059(12) 0.0031(12)
C4 0.0819(19) 0.096(2) 0.0442(15) -0.0162(15) -0.0061(13) 0.0085(15)
C5 0.0793(18) 0.100(2) 0.0356(13) 0.0120(14) 0.0006(12) 0.0065(15)
C6 0.0556(13) 0.0566(13) 0.0444(13) 0.0112(11) 0.0027(10) 0.0025(10)
C7 0.0501(11) 0.0370(10) 0.0388(11) -0.0004(9) 0.0063(9) 0.0052(8)
C8 0.0481(11) 0.0424(10) 0.0382(11) 0.0000(9) 0.0096(9) 0.0015(8)
C9 0.0560(13) 0.0554(12) 0.0424(12) 0.0099(10) 0.0031(10) -0.0035(10)
C10 0.0708(16) 0.0600(14) 0.0586(15) 0.0199(12) 0.0102(12) -0.0052(11)
C11 0.0611(15) 0.0666(15) 0.0697(17) 0.0070(13) 0.0178(13) -0.0129(12)
C12 0.0492(14) 0.100(2) 0.0785(19) 0.0216(17) -0.0017(13) -0.0115(13)
C13 0.0533(14) 0.0783(16) 0.0683(17) 0.0298(14) -0.0015(12) -0.0023(12)
C14 0.0504(12) 0.0331(10) 0.0514(13) -0.0048(9) 0.0072(10) -0.0028(8)
C15 0.0539(13) 0.0394(11) 0.0572(14) 0.0030(10) 0.0089(10) -0.0014(9)
C16 0.0825(18) 0.0692(16) 0.0646(17) 0.0116(14) 0.0322(14) -0.0019(13)
C17 0.103(2) 0.091(2) 0.0589(18) -0.0012(15) 0.0269(16) 0.0097(17)
C18 0.0571(13) 0.0446(11) 0.0509(13) -0.0053(11) 0.0023(10) -0.0047(9)
C19 0.0652(17) 0.0853(19) 0.090(2) -0.0052(17) -0.0202(15) 0.0013(14)
C20 0.080(2) 0.102(3) 0.305(7) 0.007(3) -0.077(3) -0.011(2)

loop_
_atom_type_symbol
_atom_type_description
_atom_type_scat_dispersion_real
_atom_type_scat_dispersion_imag
_atom_type_scat_source
C C 0.0033 0.0016 'International Tables Vol C Tables 4.2.6.8 and 6.1.1.4'
H H 0.0000 0.0000 'International Tables Vol C Tables 4.2.6.8 and 6.1.1.4'
N N 0.0061 0.0033 'International Tables Vol C Tables 4.2.6.8 and 6.1.1.4'
O O 0.0106 0.0060 'International Tables Vol C Tables 4.2.6.8 and 6.1.1.4'

loop_
_geom_angle_atom_site_label_1
_geom_angle_atom_site_label_2
_geom_angle_atom_site_label_3
_geom_angle
_geom_angle_site_symmetry_1
_geom_angle_site_symmetry_3
_geom_angle_publ_flag
C7 O1 C14 116.02(14) . . ?
C18 O3 C19 116.3(2) . . ?
C15 O4 C16 116.49(17) . . ?
N2 N1 C1 110.04(17) . . ?
N2 N1 C7 119.72(17) . . ?
C1 N1 C7 129.77(15) . . ?
N3 N2 N1 108.57(18) . . ?
N2 N3 C6 108.63(18) . . ?
N1 C1 C2 133.60(19) . . ?
N1 C1 C6 104.38(17) . . ?
C6 C1 C2 122.0(2) . . ?
C1 C2 H2 121.8 . . ?
C3 C2 C1 116.3(2) . . ?
C3 C2 H2 121.8 . . ?
C2 C3 H3 118.9 . . ?
C2 C3 C4 122.2(2) . . ?
C4 C3 H3 118.9 . . ?
C3 C4 H4 119.1 . . ?
C5 C4 C3 121.9(2) . . ?
C5 C4 H4 119.1 . . ?
C4 C5 H5 121.7 . . ?
C4 C5 C6 116.6(2) . . ?
C6 C5 H5 121.7 . . ?
N3 C6 C1 108.4(2) . . ?
N3 C6 C5 130.6(2) . . ?
C1 C6 C5 121.0(2) . . ?
O1 C7 N1 110.40(16) . . ?
O1 C7 H7 108.9 . . ?
O1 C7 C8 108.13(15) . . ?
N1 C7 H7 108.9 . . ?
N1 C7 C8 111.49(16) . . ?
C8 C7 H7 108.9 . . ?
C9 C8 C7 120.72(18) . . ?
C9 C8 C13 118.6(2) . . ?
C13 C8 C7 120.67(18) . . ?
C8 C9 H9 119.8 . . ?
C8 C9 C10 120.4(2) . . ?
C10 C9 H9 119.8 . . ?
C9 C10 H10 119.7 . . ?
C11 C10 C9 120.6(2) . . ?
C11 C10 H10 119.7 . . ?
C10 C11 H11 120.2 . . ?
C10 C11 C12 119.6(2) . . ?
C12 C11 H11 120.2 . . ?
C11 C12 H12 119.8 . . ?
C11 C12 C13 120.4(2) . . ?
C13 C12 H12 119.8 . . ?
C8 C13 H13 119.8 . . ?
C12 C13 C8 120.5(2) . . ?
C12 C13 H13 119.8 . . ?
O1 C14 H14 108.4 . . ?
O1 C14 C15 113.84(17) . . ?
O1 C14 C18 105.99(15) . . ?
C15 C14 H14 108.4 . . ?
C18 C14 H14 108.4 . . ?
C18 C14 C15 111.64(18) . . ?
O4 C15 C14 111.37(16) . . ?
O5 C15 O4 125.3(2) . . ?
O5 C15 C14 123.4(2) . . ?
O4 C16 H16A 110.0 . . ?
O4 C16 H16B 110.0 . . ?
O4 C16 C17 108.7(2) . . ?
H16A C16 H16B 108.3 . . ?
C17 C16 H16A 110.0 . . ?
C17 C16 H16B 110.0 . . ?
C16 C17 H17A 109.5 . . ?
C16 C17 H17B 109.5 . . ?
C16 C17 H17C 109.5 . . ?
H17A C17 H17B 109.5 . . ?
H17A C17 H17C 109.5 . . ?
H17B C17 H17C 109.5 . . ?
O2 C18 O3 125.3(2) . . ?
O2 C18 C14 124.3(2) . . ?
O3 C18 C14 110.43(19) . . ?
O3 C19 H19A 109.8 . . ?
O3 C19 H19B 109.8 . . ?
H19A C19 H19B 108.2 . . ?
C20 C19 O3 109.5(3) . . ?
C20 C19 H19A 109.8 . . ?
C20 C19 H19B 109.8 . . ?
C19 C20 H20A 109.5 . . ?
C19 C20 H20B 109.5 . . ?
C19 C20 H20C 109.5 . . ?
H20A C20 H20B 109.5 . . ?
H20A C20 H20C 109.5 . . ?
H20B C20 H20C 109.5 . . ?

loop_
_geom_bond_atom_site_label_1
_geom_bond_atom_site_label_2
_geom_bond_distance
_geom_bond_site_symmetry_2
_geom_bond_publ_flag
O1 C7 1.408(2) . ?
O1 C14 1.412(2) . ?
O2 C18 1.187(3) . ?
O3 C18 1.326(3) . ?
O3 C19 1.452(3) . ?
O4 C15 1.327(3) . ?
O4 C16 1.452(3) . ?
O5 C15 1.194(2) . ?
N1 N2 1.361(2) . ?
N1 C1 1.363(3) . ?
N1 C7 1.459(3) . ?
N2 N3 1.297(3) . ?
N3 C6 1.379(3) . ?
C1 C2 1.395(3) . ?
C1 C6 1.385(3) . ?
C2 H2 0.9300 . ?
C2 C3 1.362(3) . ?
C3 H3 0.9300 . ?
C3 C4 1.394(4) . ?
C4 H4 0.9300 . ?
C4 C5 1.370(4) . ?
C5 H5 0.9300 . ?
C5 C6 1.397(3) . ?
C7 H7 0.9800 . ?
C7 C8 1.512(3) . ?
C8 C9 1.374(3) . ?
C8 C13 1.382(3) . ?
C9 H9 0.9300 . ?
C9 C10 1.382(3) . ?
C10 H10 0.9300 . ?
C10 C11 1.363(4) . ?
C11 H11 0.9300 . ?
C11 C12 1.365(4) . ?
C12 H12 0.9300 . ?
C12 C13 1.380(3) . ?
C13 H13 0.9300 . ?
C14 H14 0.9800 . ?
C14 C15 1.520(3) . ?
C14 C18 1.516(3) . ?
C16 H16A 0.9700 . ?
C16 H16B 0.9700 . ?
C16 C17 1.469(4) . ?
C17 H17A 0.9600 . ?
C17 H17B 0.9600 . ?
C17 H17C 0.9600 . ?
C19 H19A 0.9700 . ?
C19 H19B 0.9700 . ?
C19 C20 1.429(4) . ?
C20 H20A 0.9600 . ?
C20 H20B 0.9600 . ?
C20 H20C 0.9600 . ?

loop_
_geom_torsion_atom_site_label_1
_geom_torsion_atom_site_label_2
_geom_torsion_atom_site_label_3
_geom_torsion_atom_site_label_4
_geom_torsion
_geom_torsion_site_symmetry_1
_geom_torsion_site_symmetry_2
_geom_torsion_site_symmetry_3
_geom_torsion_site_symmetry_4
_geom_torsion_publ_flag
O1 C7 C8 C9 -19.3(3) . . . . ?
O1 C7 C8 C13 163.3(2) . . . . ?
O1 C14 C15 O4 44.1(2) . . . . ?
O1 C14 C15 O5 -136.1(2) . . . . ?
O1 C14 C18 O2 16.8(3) . . . . ?
O1 C14 C18 O3 -164.18(17) . . . . ?
N1 N2 N3 C6 1.0(3) . . . . ?
N1 C1 C2 C3 177.8(2) . . . . ?
N1 C1 C6 N3 -0.5(2) . . . . ?
N1 C1 C6 C5 -178.1(2) . . . . ?
N1 C7 C8 C9 -140.86(19) . . . . ?
N1 C7 C8 C13 41.7(3) . . . . ?
N2 N1 C1 C2 -177.7(2) . . . . ?
N2 N1 C1 C6 1.1(2) . . . . ?
N2 N1 C7 O1 108.05(19) . . . . ?
N2 N1 C7 C8 -131.74(19) . . . . ?
N2 N3 C6 C1 -0.3(3) . . . . ?
N2 N3 C6 C5 177.0(3) . . . . ?
C1 N1 N2 N3 -1.3(2) . . . . ?
C1 N1 C7 O1 -63.3(3) . . . . ?
C1 N1 C7 C8 56.9(3) . . . . ?
C1 C2 C3 C4 0.2(4) . . . . ?
C2 C1 C6 N3 178.5(2) . . . . ?
C2 C1 C6 C5 0.8(3) . . . . ?
C2 C3 C4 C5 0.5(4) . . . . ?
C3 C4 C5 C6 -0.4(4) . . . . ?
C4 C5 C6 N3 -177.2(3) . . . . ?
C4 C5 C6 C1 -0.2(4) . . . . ?
C6 C1 C2 C3 -0.8(3) . . . . ?
C7 O1 C14 C15 79.0(2) . . . . ?
C7 O1 C14 C18 -157.90(17) . . . . ?
C7 N1 N2 N3 -174.25(19) . . . . ?
C7 N1 C1 C2 -5.7(4) . . . . ?
C7 N1 C1 C6 173.06(19) . . . . ?
C7 C8 C9 C10 -177.2(2) . . . . ?
C7 C8 C13 C12 177.1(2) . . . . ?
C8 C9 C10 C11 -0.4(4) . . . . ?
C9 C8 C13 C12 -0.4(4) . . . . ?
C9 C10 C11 C12 0.6(4) . . . . ?
C10 C11 C12 C13 -0.7(4) . . . . ?
C11 C12 C13 C8 0.6(5) . . . . ?
C13 C8 C9 C10 0.3(3) . . . . ?
C14 O1 C7 N1 -82.5(2) . . . . ?
C14 O1 C7 C8 155.32(16) . . . . ?
C15 O4 C16 C17 -179.6(2) . . . . ?
C15 C14 C18 O2 141.3(2) . . . . ?
C15 C14 C18 O3 -39.7(2) . . . . ?
C16 O4 C15 O5 2.6(3) . . . . ?
C16 O4 C15 C14 -177.60(19) . . . . ?
C18 O3 C19 C20 173.7(3) . . . . ?
C18 C14 C15 O4 -75.9(2) . . . . ?
C18 C14 C15 O5 104.0(3) . . . . ?
C19 O3 C18 O2 3.8(4) . . . . ?
C19 O3 C18 C14 -175.2(2) . . . . ?
